data_2105458
loop_
_publ_author_name
'Gomes, Ligia Rebelo'
'Low, John Nicolson'
'Cagide, Fernando'
'Gaspar, Alexandra'
'Reis, Joana'
'Borges, Fernanda'

_publ_section_title
;
 Structural characterization of some
 <i>N</i>-phenyl-4-oxo-4<i>H</i>-2-chromone carboxamides
;
_journal_coeditor_code PS5026
_journal_issue 3
_journal_name_full 'Acta Crystallographica Section B'
_journal_page_first 294
_journal_page_last 309
_journal_paper_doi 10.1107/S2052519213009676
_journal_volume 69
_journal_year 2013
_chemical_formula_moiety 'C16 H10 Br N O3'
_chemical_formula_sum 'C16 H10 Br N O3'
_chemical_formula_weight 344.16
_space_group_IT_number 2
_symmetry_cell_setting triclinic
_symmetry_space_group_name_Hall '-P 1'
_symmetry_space_group_name_H-M 'P -1'
_atom_sites_solution_hydrogens geom
_atom_sites_solution_primary direct
_atom_sites_solution_secondary difmap
_audit_creation_method SHELXL-97
_cell_angle_alpha 96.004(13)
_cell_angle_beta 99.996(15)
_cell_angle_gamma 92.558(15)
_cell_formula_units_Z 2
_cell_length_a 5.722(5)
_cell_length_b 7.968(7)
_cell_length_c 14.558(13)
_cell_measurement_reflns_used 1452
_cell_measurement_temperature 100(2)
_cell_measurement_theta_max 31.2
_cell_measurement_theta_min 2.6
_cell_volume 648.7(10)
_computing_cell_refinement
;
CrystalClear-SM Expert 2.0 r13 (Rigaku, 2011)
;
_computing_data_collection
;
CrystalClear-SM Expert 2.0 r13 (Rigaku, 2011)
;
_computing_data_reduction
;
CrystalClear-SM Expert 2.0 r13 (Rigaku, 2011)
;
_computing_molecular_graphics 'PLATON (Spek,2003)'
_computing_publication_material
;
Oscail (McArdle et al., 2004),
SHELXS-97 (Sheldrick, 2008)
;
_computing_structure_refinement
;
Oscail (McArdle et al., 2004),
SHELXS-97 (Sheldrick, 2008)
;
_computing_structure_solution 'SHELXS (Sheldrick, 2008)'
_diffrn_ambient_temperature 100
_diffrn_detector_area_resol_mean 28.5714
_diffrn_measured_fraction_theta_full 0.939
_diffrn_measured_fraction_theta_max 0.932
_diffrn_measurement_device
;
AFC12 (Right): Kappa 3 circle
;
_diffrn_measurement_device_type
;
Rigaku Saturn724+ (2x2 bin mode)
;
_diffrn_measurement_method 'profile data from \w-scans'
_diffrn_radiation_monochromator Confocal
_diffrn_radiation_type MoK\a
_diffrn_radiation_wavelength 0.71075
_diffrn_reflns_av_R_equivalents 0.0440
_diffrn_reflns_av_sigmaI/netI 0.0480
_diffrn_reflns_limit_h_max 7
_diffrn_reflns_limit_h_min -6
_diffrn_reflns_limit_k_max 10
_diffrn_reflns_limit_k_min -9
_diffrn_reflns_limit_l_max 18
_diffrn_reflns_limit_l_min -18
_diffrn_reflns_number 6313
_diffrn_reflns_theta_full 25.00
_diffrn_reflns_theta_max 27.48
_diffrn_reflns_theta_min 3.09
_exptl_absorpt_coefficient_mu 3.178
_exptl_absorpt_correction_T_max 0.9107
_exptl_absorpt_correction_T_min 0.5835
_exptl_absorpt_correction_type multi-scan
_exptl_absorpt_process_details
;
CrystalClear-SM Expert 2.0 r13 (Rigaku, 2011)
;
_exptl_crystal_colour colourless
_exptl_crystal_density_diffrn 1.762
_exptl_crystal_density_method 'not measured'
_exptl_crystal_description plate
_exptl_crystal_F_000 344
_exptl_crystal_size_max 0.19
_exptl_crystal_size_mid 0.08
_exptl_crystal_size_min 0.03
_refine_diff_density_max 0.814
_refine_diff_density_min -0.968
_refine_ls_extinction_method none
_refine_ls_goodness_of_fit_ref 1.161
_refine_ls_hydrogen_treatment constr
_refine_ls_matrix_type full
_refine_ls_number_parameters 190
_refine_ls_number_reflns 2780
_refine_ls_number_restraints 0
_refine_ls_restrained_S_all 1.161
_refine_ls_R_factor_all 0.0566
_refine_ls_R_factor_gt 0.0527
_refine_ls_shift/su_max 0.001
_refine_ls_shift/su_mean 0.000
_refine_ls_structure_factor_coef Fsqd
_refine_ls_weighting_details 'calc w=1/[\s^2^(Fo^2^)+(0.0715P)^2^+2.0177P] where P=(Fo^2^+2Fc^2^)/3'
_refine_ls_weighting_scheme calc
_refine_ls_wR_factor_gt 0.1474
_refine_ls_wR_factor_ref 0.1506
_reflns_number_gt 2592
_reflns_number_total 2780
_reflns_threshold_expression >2sigma(I)
_cod_data_source_file ps5026.cif
_cod_data_source_block 3
_cod_original_sg_symbol_H-M P-1
_cod_database_code 2105458
_cod_database_fobs_code 2105458

loop_
_symmetry_equiv_pos_as_xyz
'x, y, z'
'-x, -y, -z'

loop_
_atom_site_type_symbol
_atom_site_label
_atom_site_fract_x
_atom_site_fract_y
_atom_site_fract_z
_atom_site_U_iso_or_equiv
_atom_site_adp_type
_atom_site_calc_flag
_atom_site_refinement_flags
_atom_site_occupancy
_atom_site_symmetry_multiplicity
Br Br14 1.37110(8) 0.86145(5) 0.90039(3) 0.02077(18) Uani d . 1 1
O O1 0.3326(6) 0.7829(4) 0.3227(2) 0.0169(6) Uani d . 1 1
O O2 0.6866(6) 0.8991(4) 0.4534(2) 0.0188(7) Uani d . 1 1
O O4 -0.2543(6) 0.5159(4) 0.3709(2) 0.0179(6) Uani d . 1 1
N N2 0.5704(6) 0.7368(5) 0.5608(3) 0.0165(7) Uani d . 1 1
H H2 0.4421 0.6798 0.5760 0.020 Uiso d R 1 1
C C2 0.3184(8) 0.7368(5) 0.4089(3) 0.0141(8) Uani d . 1 1
C C3 0.1261(8) 0.6525(5) 0.4278(3) 0.0178(9) Uani d . 1 1
H H3 0.1257 0.6261 0.4899 0.021 Uiso calc R 1 1
C C4 -0.0806(7) 0.6011(5) 0.3555(3) 0.0137(8) Uani d . 1 1
C C4A -0.0657(8) 0.6549(5) 0.2637(3) 0.0169(9) Uani d . 1 1
C C5 -0.2509(9) 0.6196(5) 0.1859(3) 0.0203(9) Uani d . 1 1
H H5 -0.3936 0.5605 0.1929 0.024 Uiso calc R 1 1
C C6 -0.2291(9) 0.6692(6) 0.0997(3) 0.0226(10) Uani d . 1 1
H H6 -0.3553 0.6438 0.0475 0.027 Uiso calc R 1 1
C C7 -0.0194(9) 0.7573(6) 0.0895(3) 0.0216(9) Uani d . 1 1
H H7 -0.0054 0.7925 0.0302 0.026 Uiso calc R 1 1
C C8 0.1676(9) 0.7941(6) 0.1642(3) 0.0216(9) Uani d . 1 1
H H8 0.3101 0.8527 0.1567 0.026 Uiso calc R 1 1
C C8A 0.1412(8) 0.7427(5) 0.2508(3) 0.0152(8) Uani d . 1 1
C C21 0.5460(8) 0.7997(5) 0.4767(3) 0.0152(8) Uani d . 1 1
C C213 0.9153(8) 0.7342(6) 0.7981(3) 0.0184(9) Uani d . 1 1
H H213 0.8981 0.6883 0.8545 0.022 Uiso calc R 1 1
C C211 0.7605(8) 0.7759(5) 0.6377(3) 0.0160(8) Uani d . 1 1
C C212 0.7349(8) 0.7086(6) 0.7210(3) 0.0191(9) Uani d . 1 1
H H212 0.5926 0.6452 0.7242 0.023 Uiso calc R 1 1
C C214 1.1227(8) 0.8278(6) 0.7928(3) 0.0181(9) Uani d . 1 1
C C215 1.1514(8) 0.8974(6) 0.7115(3) 0.0191(9) Uani d . 1 1
H H215 1.2937 0.9618 0.7092 0.023 Uiso calc R 1 1
C C216 0.9699(8) 0.8718(5) 0.6335(3) 0.0176(9) Uani d . 1 1
H H216 0.9873 0.9190 0.5776 0.021 Uiso calc R 1 1

loop_
_atom_site_aniso_label
_atom_site_aniso_U_11
_atom_site_aniso_U_22
_atom_site_aniso_U_33
_atom_site_aniso_U_12
_atom_site_aniso_U_13
_atom_site_aniso_U_23
Br14 0.0174(3) 0.0245(3) 0.0185(3) -0.00504(17) -0.00055(17) 0.00269(17)
O1 0.0161(16) 0.0199(15) 0.0145(15) -0.0039(12) 0.0015(12) 0.0047(11)
O2 0.0194(17) 0.0178(15) 0.0186(16) -0.0056(12) 0.0027(12) 0.0033(12)
O4 0.0144(15) 0.0185(15) 0.0203(16) -0.0036(11) 0.0007(12) 0.0055(12)
N2 0.0127(18) 0.0173(17) 0.0188(18) -0.0057(13) -0.0004(14) 0.0068(14)
C2 0.017(2) 0.0129(18) 0.0131(19) -0.0016(15) 0.0029(16) 0.0043(14)
C3 0.018(2) 0.017(2) 0.017(2) -0.0020(16) 0.0018(16) 0.0022(16)
C4 0.011(2) 0.0114(18) 0.020(2) 0.0012(14) 0.0044(16) 0.0046(15)
C4A 0.020(2) 0.016(2) 0.016(2) -0.0009(16) 0.0026(16) 0.0041(15)
C5 0.022(2) 0.017(2) 0.021(2) -0.0066(17) -0.0007(18) 0.0042(16)
C6 0.022(2) 0.024(2) 0.021(2) -0.0016(18) 0.0008(18) 0.0058(18)
C7 0.023(2) 0.024(2) 0.018(2) 0.0015(18) 0.0020(18) 0.0040(17)
C8 0.021(2) 0.021(2) 0.025(2) -0.0010(17) 0.0075(18) 0.0069(18)
C8A 0.014(2) 0.0145(19) 0.016(2) 0.0004(15) 0.0002(16) 0.0026(15)
C21 0.014(2) 0.0131(18) 0.019(2) 0.0010(15) 0.0032(16) 0.0044(15)
C213 0.016(2) 0.020(2) 0.018(2) -0.0053(16) 0.0023(16) 0.0019(16)
C211 0.015(2) 0.0148(19) 0.017(2) -0.0026(15) 0.0008(16) 0.0020(15)
C212 0.018(2) 0.017(2) 0.022(2) -0.0052(16) 0.0061(17) 0.0041(16)
C214 0.016(2) 0.018(2) 0.018(2) -0.0041(16) -0.0004(16) 0.0013(16)
C215 0.014(2) 0.020(2) 0.023(2) -0.0040(16) 0.0039(17) -0.0009(17)
C216 0.023(2) 0.0141(19) 0.015(2) -0.0041(16) 0.0027(17) 0.0026(15)

loop_
_atom_type_symbol
_atom_type_description
_atom_type_scat_dispersion_real
_atom_type_scat_dispersion_imag
_atom_type_scat_source
C C 0.0033 0.0016 'International Tables Vol C Tables 4.2.6.8 and 6.1.1.4'
H H 0.0000 0.0000 'International Tables Vol C Tables 4.2.6.8 and 6.1.1.4'
Br Br -0.2901 2.4595 'International Tables Vol C Tables 4.2.6.8 and 6.1.1.4'
N N 0.0061 0.0033 'International Tables Vol C Tables 4.2.6.8 and 6.1.1.4'
O O 0.0106 0.0060 'International Tables Vol C Tables 4.2.6.8 and 6.1.1.4'

loop_
_geom_angle_atom_site_label_1
_geom_angle_atom_site_label_2
_geom_angle_atom_site_label_3
_geom_angle
C2 O1 C8A 118.7(3)
C21 N2 C211 126.7(4)
C21 N2 H2 119.0
C211 N2 H2 113.2
C3 C2 O1 123.3(4)
C3 C2 C21 127.7(4)
O1 C2 C21 109.0(3)
C2 C3 C4 121.6(4)
C2 C3 H3 119.2
C4 C3 H3 119.2
O4 C4 C3 122.2(4)
O4 C4 C4A 123.1(4)
C3 C4 C4A 114.6(4)
C8A C4A C5 117.8(4)
C8A C4A C4 119.6(4)
C5 C4A C4 122.6(4)
C6 C5 C4A 121.1(4)
C6 C5 H5 119.4
C4A C5 H5 119.4
C5 C6 C7 119.5(4)
C5 C6 H6 120.3
C7 C6 H6 120.3
C8 C7 C6 121.3(4)
C8 C7 H7 119.4
C6 C7 H7 119.4
C7 C8 C8A 118.2(4)
C7 C8 H8 120.9
C8A C8 H8 120.9
O1 C8A C8 115.8(4)
O1 C8A C4A 122.1(4)
C8 C8A C4A 122.1(4)
O2 C21 N2 125.9(4)
O2 C21 C2 119.8(4)
N2 C21 C2 114.3(4)
C212 C213 C214 119.4(4)
C212 C213 H213 120.3
C214 C213 H213 120.3
C212 C211 C216 119.7(4)
C212 C211 N2 116.3(4)
C216 C211 N2 123.9(4)
C213 C212 C211 120.3(4)
C213 C212 H212 119.8
C211 C212 H212 119.8
C215 C214 C213 121.5(4)
C215 C214 Br14 119.8(3)
C213 C214 Br14 118.8(3)
C216 C215 C214 119.3(4)
C216 C215 H215 120.3
C214 C215 H215 120.3
C215 C216 C211 119.8(4)
C215 C216 H216 120.1
C211 C216 H216 120.1

loop_
_geom_bond_atom_site_label_1
_geom_bond_atom_site_label_2
_geom_bond_distance
Br14 C214 1.911(5)
O1 C2 1.358(5)
O1 C8A 1.378(5)
O2 C21 1.218(5)
O4 C4 1.244(5)
N2 C21 1.358(6)
N2 C211 1.417(5)
N2 H2 0.92
C2 C3 1.347(6)
C2 C21 1.521(6)
C3 C4 1.452(6)
C3 H3 0.9500
C4 C4A 1.461(6)
C4A C8A 1.399(6)
C4A C5 1.405(6)
C5 C6 1.379(7)
C5 H5 0.9500
C6 C7 1.401(7)
C6 H6 0.9500
C7 C8 1.383(7)
C7 H7 0.9500
C8 C8A 1.397(6)
C8 H8 0.9500
C213 C212 1.378(6)
C213 C214 1.392(6)
C213 H213 0.9500
C211 C212 1.403(6)
C211 C216 1.406(6)
C212 H212 0.9500
C214 C215 1.390(6)
C215 C216 1.390(6)
C215 H215 0.9500
C216 H216 0.9500

loop_
_geom_hbond_atom_site_label_D
_geom_hbond_atom_site_label_H
_geom_hbond_atom_site_label_A
_geom_hbond_site_symmetry_A
_geom_hbond_distance_DH
_geom_hbond_distance_HA
_geom_hbond_distance_DA
_geom_hbond_angle_DHA
C216 H216 O2 . 0.95 2.26 2.869(6) 121
N2 H2 O4 2_566 0.92 2.14 3.005(5) 157
C3 H3 O4 2_566 0.95 2.44 3.330(6) 156
C212 H212 O4 2_566 0.95 2.41 3.215(6) 143
C216 H216 O2 2_776 0.95 2.44 3.134(6) 129

loop_
_geom_torsion_atom_site_label_1
_geom_torsion_atom_site_label_2
_geom_torsion_atom_site_label_3
_geom_torsion_atom_site_label_4
_geom_torsion
C8A O1 C2 C3 0.3(6)
C8A O1 C2 C21 -178.1(3)
O1 C2 C3 C4 1.4(7)
C21 C2 C3 C4 179.6(4)
C2 C3 C4 O4 176.3(4)
C2 C3 C4 C4A -2.8(6)
O4 C4 C4A C8A -176.6(4)
C3 C4 C4A C8A 2.5(6)
O4 C4 C4A C5 2.3(7)
C3 C4 C4A C5 -178.7(4)
C8A C4A C5 C6 0.3(7)
C4 C4A C5 C6 -178.6(4)
C4A C5 C6 C7 -0.4(7)
C5 C6 C7 C8 0.7(7)
C6 C7 C8 C8A -0.8(7)
C2 O1 C8A C8 179.9(4)
C2 O1 C8A C4A -0.6(6)
C7 C8 C8A O1 -179.9(4)
C7 C8 C8A C4A 0.6(7)
C5 C4A C8A O1 -179.8(4)
C4 C4A C8A O1 -0.9(6)
C5 C4A C8A C8 -0.3(7)
C4 C4A C8A C8 178.6(4)
C211 N2 C21 O2 1.0(7)
C211 N2 C21 C2 -178.5(4)
C3 C2 C21 O2 -167.1(4)
O1 C2 C21 O2 11.3(6)
C3 C2 C21 N2 12.4(6)
O1 C2 C21 N2 -169.2(4)
C21 N2 C211 C212 173.6(4)
C21 N2 C211 C216 -8.4(7)
C214 C213 C212 C211 0.2(7)
C216 C211 C212 C213 -0.9(7)
N2 C211 C212 C213 177.2(4)
C212 C213 C214 C215 0.5(7)
C212 C213 C214 Br14 -179.8(3)
C213 C214 C215 C216 -0.5(7)
Br14 C214 C215 C216 179.8(3)
C214 C215 C216 C211 -0.2(7)
C212 C211 C216 C215 0.9(7)
N2 C211 C216 C215 -177.1(4)
